data_4130699
loop_
_publ_author_name
'Li, Tao'
'Tan, Gengwen'
'Shao, Dong'
'Li, Jing'
'Zhang, Zaichao'
'Song, You'
'Sui, Yunxia'
'Chen, Sheng'
'Fang, Yong'
'Wang, Xinping'

_publ_section_title
;
 Magnetic Bistability in a Discrete Organic Radical.
;
_journal_issue 32
_journal_name_full 'Journal of the American Chemical Society'
_journal_page_first 10092
_journal_page_last 10095
_journal_paper_doi 10.1021/jacs.6b05863
_journal_volume 138
_journal_year 2016
_chemical_formula_moiety 'C38 H40 N2 O4, 2(C16 H12 Al F24 O4), C H2 Cl2'
_chemical_formula_sum 'C72 H68 Al2 Cl4 F48 N2 O12'
_chemical_formula_weight 2261.04
_space_group_IT_number 14
_space_group_name_Hall '-P 2ybc'
_space_group_name_H-M_alt 'P 1 21/c 1'
_symmetry_cell_setting monoclinic
_symmetry_space_group_name_Hall '-P 2ybc'
_symmetry_space_group_name_H-M 'P 1 21/c 1'
_atom_sites_solution_hydrogens geom
_atom_sites_solution_primary direct
_atom_sites_solution_secondary difmap
_audit_creation_method SHELXL-97
_cell_angle_alpha 90.00
_cell_angle_beta 92.5728(16)
_cell_angle_gamma 90.00
_cell_formula_units_Z 2
_cell_length_a 10.2354(5)
_cell_length_b 22.4215(11)
_cell_length_c 20.0452(10)
_cell_measurement_reflns_used 9979
_cell_measurement_temperature 200(2)
_cell_measurement_theta_max 27.07
_cell_measurement_theta_min 2.23
_cell_volume 4595.6(4)
_computing_structure_refinement 'SHELXL-97 (Sheldrick, 2008)'
_computing_structure_solution 'SHELXS-97 (Sheldrick, 2008)'
_diffrn_ambient_temperature 200(2)
_diffrn_measured_fraction_theta_full 0.999
_diffrn_measured_fraction_theta_max 0.999
_diffrn_measurement_device_type 'PHOTON100 CMOS detector'
_diffrn_measurement_method '\f and \w scans'
_diffrn_radiation_monochromator graphite
_diffrn_radiation_source 'fine-focus sealed tube'
_diffrn_radiation_type MoK\a
_diffrn_radiation_wavelength 0.71073
_diffrn_reflns_av_R_equivalents 0.0467
_diffrn_reflns_av_sigmaI/netI 0.0430
_diffrn_reflns_limit_h_max 12
_diffrn_reflns_limit_h_min -12
_diffrn_reflns_limit_k_max 26
_diffrn_reflns_limit_k_min -24
_diffrn_reflns_limit_l_max 23
_diffrn_reflns_limit_l_min -23
_diffrn_reflns_number 32597
_diffrn_reflns_theta_full 25.03
_diffrn_reflns_theta_max 25.03
_diffrn_reflns_theta_min 2.08
_exptl_absorpt_coefficient_mu 0.302
_exptl_absorpt_correction_T_max 0.9095
_exptl_absorpt_correction_T_min 0.8938
_exptl_absorpt_correction_type multi-scan
_exptl_absorpt_process_details 'SADABS (Bruker, 2012)'
_exptl_crystal_colour blue
_exptl_crystal_density_diffrn 1.634
_exptl_crystal_density_method 'not measured'
_exptl_crystal_description block
_exptl_crystal_F_000 2272
_exptl_crystal_size_max 0.38
_exptl_crystal_size_mid 0.36
_exptl_crystal_size_min 0.32
_refine_diff_density_max 0.538
_refine_diff_density_min -0.425
_refine_diff_density_rms 0.065
_refine_ls_extinction_method none
_refine_ls_goodness_of_fit_ref 1.074
_refine_ls_hydrogen_treatment constr
_refine_ls_matrix_type full
_refine_ls_number_parameters 1208
_refine_ls_number_reflns 8119
_refine_ls_number_restraints 3380
_refine_ls_restrained_S_all 1.119
_refine_ls_R_factor_all 0.0962
_refine_ls_R_factor_gt 0.0643
_refine_ls_shift/su_max 0.006
_refine_ls_shift/su_mean 0.000
_refine_ls_structure_factor_coef Fsqd
_refine_ls_weighting_details 'calc w=1/[\s^2^(Fo^2^)+(0.0993P)^2^+4.7204P] where P=(Fo^2^+2Fc^2^)/3'
_refine_ls_weighting_scheme calc
_refine_ls_wR_factor_gt 0.1740
_refine_ls_wR_factor_ref 0.1956
_reflns_number_gt 5657
_reflns_number_total 8119
_reflns_threshold_expression >2sigma(I)
_cod_data_source_file ja6b05863_si_003.cif
_cod_data_source_block 1
_cod_depositor_comments
;
The following automatic conversions were performed:

data item '_symmetry_cell_setting' value 'Monoclinic' was changed to
'monoclinic' in accordance with the
/home/saulius/struct/COD-crude-data/automatic-downloads/DataCite-retrospective/ACS/depositions/lib/dictionaries/cif_core.dic
dictionary named 'cif_core.dic' version 2.4.2 last updated on
2011-04-26.

Automatic conversion script
Id: cif_fix_values 6909 2019-04-08 15:41:33Z antanas 
;
_cod_original_sg_symbol_H-M P2(1)/c
_cod_database_code 4130699

loop_
_symmetry_equiv_pos_as_xyz
'x, y, z'
'-x, y+1/2, -z+1/2'
'-x, -y, -z'
'x, -y-1/2, z-1/2'

loop_
_atom_site_label
_atom_site_type_symbol
_atom_site_fract_x
_atom_site_fract_y
_atom_site_fract_z
_atom_site_U_iso_or_equiv
_atom_site_adp_type
_atom_site_occupancy
_atom_site_symmetry_multiplicity
_atom_site_calc_flag
_atom_site_refinement_flags
_atom_site_disorder_assembly
_atom_site_disorder_group
Al1 Al 0.50896(10) 0.27470(4) 0.37253(5) 0.0279(3) Uani 1 1 d . . .
C17 C 0.9701(3) 0.52013(13) 0.93718(15) 0.0265(7) Uani 1 1 d . . .
C18 C 0.8696(3) 0.49423(14) 0.97302(16) 0.0274(7) Uani 1 1 d . . .
C19 C 0.9011(3) 0.47327(14) 1.03737(16) 0.0283(7) Uani 1 1 d . . .
C20 C 0.9627(4) 0.72030(15) 0.81968(17) 0.0323(8) Uani 1 1 d . . .
C21 C 0.9350(4) 0.70430(15) 0.88427(17) 0.0324(8) Uani 1 1 d . . .
H21 H 0.9196 0.7341 0.9167 0.039 Uiso 1 1 calc R . .
C22 C 0.9298(3) 0.64474(14) 0.90116(16) 0.0301(8) Uani 1 1 d . . .
H22 H 0.9117 0.6336 0.9455 0.036 Uiso 1 1 calc R . .
C23 C 0.9509(3) 0.60099(14) 0.85392(16) 0.0281(7) Uani 1 1 d . . .
C24 C 0.9845(4) 0.61778(15) 0.78916(17) 0.0337(8) Uani 1 1 d . . .
H24 H 1.0030 0.5881 0.7571 0.040 Uiso 1 1 calc R . .
C25 C 0.9904(4) 0.67651(15) 0.77265(17) 0.0344(8) Uani 1 1 d . . .
H25 H 1.0134 0.6878 0.7290 0.041 Uiso 1 1 calc R . .
C26 C 0.9263(5) 0.82398(17) 0.8407(2) 0.0535(12) Uani 1 1 d . . .
H26A H 0.8408 0.8141 0.8579 0.080 Uiso 1 1 calc R . .
H26B H 0.9200 0.8616 0.8159 0.080 Uiso 1 1 calc R . .
H26C H 0.9908 0.8281 0.8781 0.080 Uiso 1 1 calc R . .
C27 C 0.7852(4) 0.41876(16) 0.72984(17) 0.0410(9) Uani 1 1 d . . .
C28 C 0.7417(4) 0.47791(16) 0.72834(18) 0.0409(9) Uani 1 1 d . . .
H28 H 0.6771 0.4904 0.6958 0.049 Uiso 1 1 calc R . .
C29 C 0.7935(4) 0.51767(15) 0.77447(17) 0.0353(8) Uani 1 1 d . . .
H29 H 0.7645 0.5579 0.7736 0.042 Uiso 1 1 calc R . .
C30 C 0.8881(4) 0.49978(14) 0.82259(16) 0.0295(8) Uani 1 1 d . . .
C31 C 0.9295(4) 0.44004(15) 0.82456(17) 0.0345(8) Uani 1 1 d . . .
H31 H 0.9924 0.4271 0.8578 0.041 Uiso 1 1 calc R . .
C32 C 0.8785(4) 0.40071(15) 0.77837(18) 0.0409(10) Uani 1 1 d . . .
H32 H 0.9071 0.3604 0.7794 0.049 Uiso 1 1 calc R . .
C33 C 0.6460(6) 0.3920(2) 0.6360(2) 0.0708(15) Uani 1 1 d . . .
H33A H 0.5672 0.4065 0.6567 0.106 Uiso 1 1 calc R . .
H33B H 0.6242 0.3568 0.6086 0.106 Uiso 1 1 calc R . .
H33C H 0.6807 0.4233 0.6077 0.106 Uiso 1 1 calc R . .
C34 C 0.7305(4) 0.49228(18) 0.94541(19) 0.0396(9) Uani 1 1 d . . .
H34A H 0.7117 0.4527 0.9267 0.059 Uiso 1 1 calc R . .
H34B H 0.7182 0.5224 0.9103 0.059 Uiso 1 1 calc R . .
H34C H 0.6711 0.5005 0.9813 0.059 Uiso 1 1 calc R . .
C35 C 0.7956(4) 0.44780(18) 1.07946(19) 0.0416(9) Uani 1 1 d . . .
H35A H 0.7162 0.4720 1.0736 0.062 Uiso 1 1 calc R . .
H35B H 0.8257 0.4482 1.1266 0.062 Uiso 1 1 calc R . .
H35C H 0.7766 0.4067 1.0655 0.062 Uiso 1 1 calc R . .
N1 N 0.9374(3) 0.54063(11) 0.87024(13) 0.0280(6) Uani 1 1 d . . .
O5 O 0.9665(3) 0.77700(10) 0.79688(13) 0.0421(7) Uani 1 1 d . . .
O6 O 0.7421(4) 0.37633(12) 0.68673(14) 0.0575(8) Uani 1 1 d . . .
C36 C 0.1858(8) 0.5103(4) 0.6154(5) 0.098(2) Uani 0.541(4) 1 d PDU A 1
H36A H 0.2122 0.5525 0.6211 0.117 Uiso 0.541(4) 1 calc PR A 1
H36B H 0.1987 0.4992 0.5683 0.117 Uiso 0.541(4) 1 calc PR A 1
Cl1 Cl 0.2867(5) 0.46616(19) 0.6671(3) 0.1187(15) Uani 0.541(4) 1 d PDU A 1
Cl2 Cl 0.0242(5) 0.5038(2) 0.6307(3) 0.1189(15) Uani 0.541(4) 1 d PDU A 1
C36A C 0.102(3) 0.5026(14) 0.6032(11) 0.108(4) Uani 0.252(5) 1 d PDU B 2
H36C H 0.1731 0.4855 0.5772 0.129 Uiso 0.252(5) 1 calc PR B 2
H36D H 0.0981 0.5460 0.5938 0.129 Uiso 0.252(5) 1 calc PR B 2
Cl1A Cl 0.1388(12) 0.4917(4) 0.6877(6) 0.115(3) Uani 0.252(5) 1 d PDU B 2
Cl2A Cl -0.0470(9) 0.4695(4) 0.5776(5) 0.112(3) Uani 0.252(5) 1 d PDU B 2
C36B C 0.1858(8) 0.5103(4) 0.6154(5) 0.098(2) Uani 0.207(6) 1 d PDU C 3
H36E H 0.2437 0.4905 0.5839 0.117 Uiso 0.207(6) 1 calc PR C 3
H36F H 0.2102 0.5530 0.6174 0.117 Uiso 0.207(6) 1 calc PR C 3
Cl1B Cl 0.2126(19) 0.4799(5) 0.6921(6) 0.112(3) Uani 0.207(6) 1 d PDU C 3
Cl2B Cl 0.0213(13) 0.5043(7) 0.5835(8) 0.123(4) Uani 0.207(6) 1 d PDU C 3
O1 O 0.6795(7) 0.2762(4) 0.3878(4) 0.0299(15) Uani 0.635(4) 1 d PDU D 4
C1 C 0.7578(7) 0.2633(3) 0.4437(5) 0.0348(12) Uani 0.635(4) 1 d PDU D 4
C2 C 0.8534(8) 0.2145(3) 0.4234(4) 0.0456(16) Uani 0.635(4) 1 d PDU D 4
C3 C 0.8350(8) 0.3209(3) 0.4605(4) 0.0475(16) Uani 0.635(4) 1 d PDU D 4
C4 C 0.6860(13) 0.2434(6) 0.5046(5) 0.049(2) Uani 0.635(4) 1 d PDU D 4
H4A H 0.6308 0.2761 0.5196 0.073 Uiso 0.635(4) 1 calc PR D 4
H4B H 0.7496 0.2325 0.5405 0.073 Uiso 0.635(4) 1 calc PR D 4
H4C H 0.6311 0.2088 0.4929 0.073 Uiso 0.635(4) 1 calc PR D 4
F1 F 0.9488(7) 0.2040(3) 0.4693(4) 0.065(2) Uani 0.635(4) 1 d PDU D 4
F2 F 0.9110(13) 0.2269(6) 0.3670(5) 0.064(3) Uani 0.635(4) 1 d PDU D 4
F3 F 0.7872(8) 0.1636(3) 0.4130(4) 0.064(2) Uani 0.635(4) 1 d PDU D 4
F4 F 0.9161(8) 0.3144(3) 0.5148(3) 0.0698(19) Uani 0.635(4) 1 d PDU D 4
F5 F 0.7539(7) 0.3657(3) 0.4724(3) 0.057(2) Uani 0.635(4) 1 d PDU D 4
F6 F 0.9105(9) 0.3374(5) 0.4111(4) 0.064(2) Uani 0.635(4) 1 d PDU D 4
O2 O 0.4743(10) 0.3020(5) 0.2934(4) 0.0329(15) Uani 0.635(4) 1 d PDU D 4
C5 C 0.5403(8) 0.3083(3) 0.2354(3) 0.0351(12) Uani 0.635(4) 1 d PDU D 4
C6 C 0.4367(8) 0.3023(4) 0.1784(4) 0.0543(16) Uani 0.635(4) 1 d PDU D 4
C7 C 0.5982(7) 0.3718(3) 0.2371(4) 0.0516(16) Uani 0.635(4) 1 d PDU D 4
C8 C 0.6501(9) 0.2632(4) 0.2270(5) 0.053(2) Uani 0.635(4) 1 d PDU D 4
H8A H 0.7167 0.2682 0.2633 0.080 Uiso 0.635(4) 1 calc PR D 4
H8B H 0.6897 0.2698 0.1840 0.080 Uiso 0.635(4) 1 calc PR D 4
H8C H 0.6143 0.2227 0.2284 0.080 Uiso 0.635(4) 1 calc PR D 4
F7 F 0.4874(8) 0.3106(4) 0.1181(3) 0.077(2) Uani 0.635(4) 1 d PDU D 4
F8 F 0.3383(9) 0.3419(5) 0.1838(6) 0.075(3) Uani 0.635(4) 1 d PDU D 4
F9 F 0.3854(7) 0.2482(3) 0.1778(3) 0.068(2) Uani 0.635(4) 1 d PDU D 4
F10 F 0.6570(8) 0.3834(4) 0.1796(4) 0.101(3) Uani 0.635(4) 1 d PDU D 4
F11 F 0.6871(6) 0.3773(3) 0.2875(4) 0.068(2) Uani 0.635(4) 1 d PDU D 4
F12 F 0.5105(7) 0.4145(3) 0.2436(5) 0.066(2) Uani 0.635(4) 1 d PDU D 4
O3 O 0.4262(4) 0.31545(18) 0.42921(18) 0.0463(10) Uani 0.813(3) 1 d PDU D 4
C9 C 0.3416(5) 0.3618(2) 0.4357(3) 0.0363(11) Uani 0.813(3) 1 d PDU D 4
C10 C 0.2666(6) 0.3484(3) 0.4988(3) 0.0536(14) Uani 0.813(3) 1 d PDU D 4
C11 C 0.4182(6) 0.4200(2) 0.4453(3) 0.0528(13) Uani 0.813(3) 1 d PDU D 4
C12 C 0.2444(7) 0.3692(4) 0.3768(3) 0.0530(18) Uani 0.813(3) 1 d PDU D 4
H12A H 0.2917 0.3757 0.3360 0.079 Uiso 0.813(3) 1 calc PR D 4
H12B H 0.1877 0.4035 0.3846 0.079 Uiso 0.813(3) 1 calc PR D 4
H12C H 0.1909 0.3331 0.3718 0.079 Uiso 0.813(3) 1 calc PR D 4
F13 F 0.1798(5) 0.3905(2) 0.5123(3) 0.0759(16) Uani 0.813(3) 1 d PDU D 4
F14 F 0.3440(6) 0.3426(4) 0.5529(3) 0.0843(17) Uani 0.813(3) 1 d PDU D 4
F15 F 0.1989(5) 0.2988(2) 0.4914(3) 0.0845(16) Uani 0.813(3) 1 d PDU D 4
F16 F 0.3415(6) 0.4668(2) 0.4545(4) 0.0852(17) Uani 0.813(3) 1 d PDU D 4
F17 F 0.4855(6) 0.4306(3) 0.3917(3) 0.097(2) Uani 0.813(3) 1 d PDU D 4
F18 F 0.5052(5) 0.4186(3) 0.4961(3) 0.0858(18) Uani 0.813(3) 1 d PDU D 4
O4 O 0.4639(10) 0.2009(4) 0.3800(5) 0.0483(15) Uani 0.635(4) 1 d PDU D 4
C13 C 0.3646(9) 0.1617(3) 0.3723(4) 0.0484(13) Uani 0.635(4) 1 d PDU D 4
C14 C 0.4029(8) 0.1111(3) 0.3270(4) 0.0661(18) Uani 0.635(4) 1 d PDU D 4
C15 C 0.3337(9) 0.1377(4) 0.4411(4) 0.0654(17) Uani 0.635(4) 1 d PDU D 4
C16 C 0.2379(10) 0.1910(4) 0.3420(5) 0.061(2) Uani 0.635(4) 1 d PDU D 4
H16A H 0.1996 0.2168 0.3755 0.091 Uiso 0.635(4) 1 calc PR D 4
H16B H 0.1751 0.1599 0.3284 0.091 Uiso 0.635(4) 1 calc PR D 4
H16C H 0.2590 0.2150 0.3030 0.091 Uiso 0.635(4) 1 calc PR D 4
F19 F 0.3094(8) 0.0689(3) 0.3213(5) 0.093(3) Uani 0.635(4) 1 d PDU D 4
F20 F 0.5115(8) 0.0839(4) 0.3472(4) 0.113(3) Uani 0.635(4) 1 d PDU D 4
F21 F 0.4219(8) 0.1305(3) 0.2664(3) 0.089(2) Uani 0.635(4) 1 d PDU D 4
F22 F 0.2304(8) 0.1006(3) 0.4397(5) 0.084(2) Uani 0.635(4) 1 d PDU D 4
F23 F 0.3046(8) 0.1821(4) 0.4824(4) 0.089(2) Uani 0.635(4) 1 d PDU D 4
F24 F 0.4372(9) 0.1085(3) 0.4692(3) 0.084(2) Uani 0.635(4) 1 d PDU D 4
O1B O 0.665(3) 0.2805(14) 0.3949(18) 0.035(3) Uiso 0.177(5) 1 d PDU D 5
C1B C 0.759(2) 0.2619(8) 0.4422(13) 0.038(2) Uiso 0.177(5) 1 d PDU D 5
C2B C 0.831(2) 0.2079(8) 0.4176(11) 0.046(3) Uiso 0.177(5) 1 d PDU D 5
C3B C 0.851(2) 0.3145(9) 0.4566(11) 0.050(3) Uiso 0.177(5) 1 d PDU D 5
C4B C 0.692(4) 0.2459(16) 0.5077(18) 0.047(7) Uiso 0.177(5) 1 d PDU D 5
H4BA H 0.6313 0.2127 0.4994 0.071 Uiso 0.177(5) 1 calc PR D 5
H4BB H 0.6441 0.2807 0.5233 0.071 Uiso 0.177(5) 1 calc PR D 5
H4BC H 0.7589 0.2343 0.5417 0.071 Uiso 0.177(5) 1 calc PR D 5
F1B F 0.9050(18) 0.1811(8) 0.4656(11) 0.055(4) Uani 0.177(5) 1 d PDU D 5
F2B F 0.911(3) 0.2200(15) 0.3685(14) 0.052(5) Uani 0.177(5) 1 d PDU D 5
F3B F 0.746(2) 0.1669(9) 0.3926(12) 0.059(5) Uani 0.177(5) 1 d PDU D 5
F4B F 0.9582(17) 0.2989(10) 0.4931(11) 0.070(5) Uani 0.177(5) 1 d PDU D 5
F5B F 0.789(2) 0.3569(9) 0.4910(12) 0.061(4) Uani 0.177(5) 1 d PDU D 5
F6B F 0.890(4) 0.3412(15) 0.4012(12) 0.056(5) Uani 0.177(5) 1 d PDU D 5
O2B O 0.486(3) 0.3100(14) 0.2941(11) 0.034(3) Uiso 0.177(5) 1 d PDU D 5
C5B C 0.539(2) 0.3033(8) 0.2332(10) 0.041(2) Uiso 0.177(5) 1 d PDU D 5
C6B C 0.4251(19) 0.2957(9) 0.1796(11) 0.056(3) Uiso 0.177(5) 1 d PDU D 5
C7B C 0.6151(18) 0.3596(8) 0.2170(9) 0.059(3) Uiso 0.177(5) 1 d PDU D 5
C8B C 0.626(3) 0.2483(9) 0.2305(19) 0.052(7) Uiso 0.177(5) 1 d PDU D 5
H8BA H 0.6984 0.2520 0.2642 0.079 Uiso 0.177(5) 1 calc PR D 5
H8BB H 0.6618 0.2451 0.1861 0.079 Uiso 0.177(5) 1 calc PR D 5
H8BC H 0.5750 0.2126 0.2397 0.079 Uiso 0.177(5) 1 calc PR D 5
F7B F 0.475(2) 0.2838(10) 0.1202(9) 0.059(4) Uani 0.177(5) 1 d PDU D 5
F8B F 0.356(3) 0.3463(11) 0.1736(17) 0.068(5) Uani 0.177(5) 1 d PDU D 5
F9B F 0.349(2) 0.2510(10) 0.1971(12) 0.062(5) Uani 0.177(5) 1 d PDU D 5
F10B F 0.671(2) 0.3549(10) 0.1582(9) 0.098(6) Uani 0.177(5) 1 d PDU D 5
F11B F 0.7116(19) 0.3705(11) 0.2624(10) 0.073(5) Uani 0.177(5) 1 d PDU D 5
F12B F 0.539(2) 0.4081(8) 0.2139(11) 0.073(4) Uani 0.177(5) 1 d PDU D 5
O4B O 0.472(3) 0.1990(15) 0.3724(16) 0.047(3) Uiso 0.177(5) 1 d PDU D 5
C13B C 0.363(3) 0.1653(9) 0.3703(9) 0.054(2) Uiso 0.177(5) 1 d PDU D 5
C14B C 0.370(2) 0.1176(9) 0.3165(10) 0.068(3) Uiso 0.177(5) 1 d PDU D 5
C15B C 0.344(2) 0.1356(10) 0.4377(10) 0.069(3) Uiso 0.177(5) 1 d PDU D 5
C16B C 0.240(3) 0.2036(14) 0.3535(16) 0.053(6) Uiso 0.177(5) 1 d PDU D 5
H16D H 0.2488 0.2234 0.3104 0.079 Uiso 0.177(5) 1 calc PR D 5
H16E H 0.2302 0.2337 0.3884 0.079 Uiso 0.177(5) 1 calc PR D 5
H16F H 0.1621 0.1779 0.3512 0.079 Uiso 0.177(5) 1 calc PR D 5
F19B F 0.266(2) 0.0826(11) 0.3157(16) 0.084(6) Uani 0.177(5) 1 d PDU D 5
F20B F 0.476(2) 0.0858(12) 0.3216(12) 0.091(4) Uani 0.177(5) 1 d PDU D 5
F21B F 0.371(2) 0.1433(11) 0.2569(9) 0.073(5) Uani 0.177(5) 1 d PDU D 5
F22B F 0.222(3) 0.1134(15) 0.4396(17) 0.088(5) Uani 0.177(5) 1 d PDU D 5
F23B F 0.356(3) 0.1764(11) 0.4865(11) 0.072(5) Uani 0.177(5) 1 d PDU D 5
F24B F 0.431(3) 0.0925(11) 0.4490(14) 0.093(5) Uani 0.177(5) 1 d PDU D 5
O1A O 0.6700(18) 0.2602(8) 0.3927(11) 0.032(3) Uiso 0.187(3) 1 d PDU D 6
C1A C 0.7663(18) 0.2638(7) 0.4418(11) 0.038(2) Uiso 0.187(3) 1 d PDU D 6
C2A C 0.8753(18) 0.2191(8) 0.4247(11) 0.048(3) Uiso 0.187(3) 1 d PDU D 6
C3A C 0.8269(19) 0.3268(7) 0.4440(9) 0.049(3) Uiso 0.187(3) 1 d PDU D 6
C4A C 0.717(3) 0.2489(13) 0.5105(11) 0.050(6) Uiso 0.187(3) 1 d PDU D 6
H4AA H 0.6484 0.2773 0.5217 0.076 Uiso 0.187(3) 1 calc PR D 6
H4AB H 0.7895 0.2515 0.5440 0.076 Uiso 0.187(3) 1 calc PR D 6
H4AC H 0.6811 0.2084 0.5101 0.076 Uiso 0.187(3) 1 calc PR D 6
F1A F 0.9805(17) 0.2259(9) 0.4649(13) 0.052(5) Uani 0.187(3) 1 d PDU D 6
F2A F 0.911(3) 0.2261(15) 0.3622(12) 0.053(5) Uani 0.187(3) 1 d PDU D 6
F3A F 0.833(2) 0.1632(7) 0.4312(13) 0.058(4) Uani 0.187(3) 1 d PDU D 6
F4A F 0.912(2) 0.3330(9) 0.4964(10) 0.065(4) Uani 0.187(3) 1 d PDU D 6
F5A F 0.734(2) 0.3685(9) 0.4486(11) 0.059(5) Uani 0.187(3) 1 d PDU D 6
F6A F 0.892(3) 0.3389(13) 0.3889(10) 0.064(5) Uani 0.187(3) 1 d PDU D 6
O2A O 0.485(3) 0.2934(11) 0.2883(10) 0.035(3) Uiso 0.187(3) 1 d PDU D 6
C5A C 0.548(2) 0.3174(7) 0.2360(8) 0.041(2) Uiso 0.187(3) 1 d PDU D 6
C6A C 0.4578(18) 0.3157(7) 0.1730(8) 0.057(3) Uiso 0.187(3) 1 d PDU D 6
C7A C 0.5849(18) 0.3829(7) 0.2517(9) 0.061(3) Uiso 0.187(3) 1 d PDU D 6
C8A C 0.674(2) 0.2826(10) 0.2232(14) 0.048(6) Uiso 0.187(3) 1 d PDU D 6
H8AA H 0.6525 0.2408 0.2135 0.071 Uiso 0.187(3) 1 calc PR D 6
H8AB H 0.7334 0.2847 0.2630 0.071 Uiso 0.187(3) 1 calc PR D 6
H8AC H 0.7169 0.3001 0.1851 0.071 Uiso 0.187(3) 1 calc PR D 6
F7A F 0.508(2) 0.3450(8) 0.1219(8) 0.071(4) Uani 0.187(3) 1 d PDU D 6
F8A F 0.340(2) 0.3395(12) 0.1839(15) 0.069(5) Uani 0.187(3) 1 d PDU D 6
F9A F 0.4380(19) 0.2582(7) 0.1549(9) 0.071(4) Uani 0.187(3) 1 d PDU D 6
F10A F 0.657(2) 0.4053(8) 0.2038(9) 0.074(4) Uani 0.187(3) 1 d PDU D 6
F11A F 0.6524(18) 0.3870(9) 0.3100(8) 0.062(5) Uani 0.187(3) 1 d PDU D 6
F12A F 0.479(2) 0.4168(11) 0.2564(14) 0.066(5) Uani 0.187(3) 1 d PDU D 6
O3A O 0.4670(15) 0.3339(7) 0.4260(9) 0.034(3) Uiso 0.187(3) 1 d PDU D 6
C9A C 0.3543(19) 0.3643(7) 0.4393(9) 0.045(3) Uiso 0.187(3) 1 d PDU D 6
C10A C 0.3026(17) 0.3412(8) 0.5048(9) 0.055(3) Uiso 0.187(3) 1 d PDU D 6
C11A C 0.3925(19) 0.4304(7) 0.4482(10) 0.058(3) Uiso 0.187(3) 1 d PDU D 6
C12A C 0.253(2) 0.3575(14) 0.3834(13) 0.056(7) Uiso 0.187(3) 1 d PDU D 6
H12D H 0.2285 0.3154 0.3786 0.084 Uiso 0.187(3) 1 calc PR D 6
H12E H 0.2878 0.3719 0.3417 0.084 Uiso 0.187(3) 1 calc PR D 6
H12F H 0.1749 0.3809 0.3934 0.084 Uiso 0.187(3) 1 calc PR D 6
F13A F 0.204(2) 0.3730(10) 0.5263(12) 0.072(5) Uani 0.187(3) 1 d PDU D 6
F14A F 0.3943(19) 0.3404(12) 0.5541(10) 0.064(5) Uani 0.187(3) 1 d PDU D 6
F15A F 0.2608(17) 0.2854(7) 0.5005(11) 0.068(5) Uani 0.187(3) 1 d PDU D 6
F16A F 0.2904(19) 0.4650(10) 0.4548(14) 0.071(5) Uani 0.187(3) 1 d PDU D 6
F17A F 0.455(2) 0.4503(9) 0.3963(12) 0.067(5) Uani 0.187(3) 1 d PDU D 6
F18A F 0.472(2) 0.4379(9) 0.5016(11) 0.068(5) Uani 0.187(3) 1 d PDU D 6
O4A O 0.4147(15) 0.2163(6) 0.3935(8) 0.044(3) Uiso 0.187(3) 1 d PDU D 6
C13A C 0.3658(14) 0.1645(6) 0.3679(8) 0.054(2) Uiso 0.187(3) 1 d PDU D 6
C14A C 0.4680(16) 0.1181(7) 0.3587(9) 0.076(3) Uiso 0.187(3) 1 d PDU D 6
C15A C 0.2717(15) 0.1388(7) 0.4216(8) 0.074(3) Uiso 0.187(3) 1 d PDU D 6
C16A C 0.278(2) 0.1746(11) 0.3058(9) 0.072(5) Uiso 0.187(3) 1 d PDU D 6
H16G H 0.3306 0.1908 0.2702 0.108 Uiso 0.187(3) 1 calc PR D 6
H16H H 0.2092 0.2030 0.3159 0.108 Uiso 0.187(3) 1 calc PR D 6
H16I H 0.2392 0.1367 0.2913 0.108 Uiso 0.187(3) 1 calc PR D 6
F19A F 0.423(2) 0.0649(6) 0.3412(12) 0.101(4) Uani 0.187(3) 1 d PDU D 6
F20A F 0.531(2) 0.1071(9) 0.4179(9) 0.126(5) Uani 0.187(3) 1 d PDU D 6
F21A F 0.5586(17) 0.1338(8) 0.3195(9) 0.111(5) Uani 0.187(3) 1 d PDU D 6
F22A F 0.226(2) 0.0872(7) 0.3971(10) 0.101(5) Uani 0.187(3) 1 d PDU D 6
F23A F 0.1826(16) 0.1789(8) 0.4296(10) 0.112(5) Uani 0.187(3) 1 d PDU D 6
F24A F 0.343(2) 0.1287(9) 0.4782(8) 0.092(4) Uani 0.187(3) 1 d PDU D 6

loop_
_atom_site_aniso_label
_atom_site_aniso_U_11
_atom_site_aniso_U_22
_atom_site_aniso_U_33
_atom_site_aniso_U_23
_atom_site_aniso_U_13
_atom_site_aniso_U_12
Al1 0.0238(5) 0.0316(5) 0.0283(5) 0.0041(4) 0.0011(4) -0.0018(4)
C17 0.037(2) 0.0229(16) 0.0198(16) 0.0009(12) 0.0023(15) 0.0037(13)
C18 0.0306(19) 0.0258(16) 0.0258(17) -0.0007(13) 0.0020(15) 0.0014(14)
C19 0.0316(19) 0.0274(17) 0.0262(17) 0.0018(13) 0.0039(15) 0.0011(14)
C20 0.037(2) 0.0281(17) 0.0314(19) 0.0046(14) -0.0039(16) -0.0060(15)
C21 0.044(2) 0.0268(17) 0.0265(18) -0.0043(13) 0.0006(16) -0.0038(15)
C22 0.039(2) 0.0320(18) 0.0188(16) 0.0029(13) 0.0005(15) 0.0014(15)
C23 0.0356(19) 0.0256(16) 0.0230(17) 0.0027(13) 0.0005(15) -0.0008(14)
C24 0.047(2) 0.0302(18) 0.0243(18) -0.0028(13) 0.0023(16) -0.0014(15)
C25 0.047(2) 0.0359(19) 0.0209(17) 0.0054(14) 0.0043(16) -0.0062(16)
C26 0.087(4) 0.0267(19) 0.047(2) 0.0023(17) 0.007(2) 0.000(2)
C27 0.067(3) 0.0314(19) 0.0244(19) -0.0025(14) 0.0035(18) -0.0078(18)
C28 0.059(3) 0.035(2) 0.0275(19) 0.0032(15) -0.0084(18) -0.0016(18)
C29 0.053(2) 0.0257(17) 0.0268(18) 0.0035(13) -0.0030(17) 0.0035(16)
C30 0.042(2) 0.0268(17) 0.0200(17) 0.0016(12) 0.0027(15) 0.0010(15)
C31 0.052(2) 0.0273(18) 0.0243(18) 0.0035(14) 0.0012(17) 0.0049(16)
C32 0.069(3) 0.0232(17) 0.030(2) 0.0013(14) 0.0037(19) 0.0049(17)
C33 0.106(4) 0.051(3) 0.052(3) -0.011(2) -0.030(3) -0.010(3)
C34 0.032(2) 0.051(2) 0.036(2) 0.0044(16) -0.0020(17) -0.0007(17)
C35 0.035(2) 0.053(2) 0.038(2) 0.0151(17) 0.0082(18) -0.0014(17)
N1 0.0396(17) 0.0250(14) 0.0194(14) 0.0037(10) 0.0012(13) 0.0024(12)
O5 0.0639(19) 0.0268(13) 0.0360(14) 0.0058(10) 0.0056(13) -0.0037(12)
O6 0.095(3) 0.0362(15) 0.0401(16) -0.0090(12) -0.0122(16) -0.0094(15)
C36 0.100(4) 0.068(4) 0.127(4) 0.004(3) 0.029(4) 0.008(4)
Cl1 0.120(3) 0.081(2) 0.153(4) 0.036(2) -0.020(3) -0.011(2)
Cl2 0.103(3) 0.099(2) 0.159(4) 0.002(3) 0.054(3) 0.022(2)
C36A 0.108(7) 0.078(6) 0.139(7) 0.009(6) 0.027(7) 0.009(7)
Cl1A 0.111(6) 0.077(4) 0.159(6) -0.015(4) 0.026(5) -0.006(4)
Cl2A 0.107(5) 0.094(5) 0.138(6) 0.030(4) 0.039(5) 0.032(4)
C36B 0.100(4) 0.068(4) 0.127(4) 0.004(3) 0.029(4) 0.008(4)
Cl1B 0.121(8) 0.064(5) 0.151(7) 0.015(5) 0.009(7) -0.001(6)
Cl2B 0.111(7) 0.103(6) 0.155(7) -0.013(6) 0.013(7) 0.022(6)
O1 0.019(2) 0.044(3) 0.027(3) 0.007(2) -0.003(2) -0.005(2)
C1 0.029(2) 0.044(2) 0.031(2) 0.0034(19) -0.004(2) 0.000(2)
C2 0.044(3) 0.049(3) 0.042(3) 0.003(2) -0.008(3) 0.008(3)
C3 0.039(3) 0.055(3) 0.047(3) -0.001(3) -0.011(3) 0.001(3)
C4 0.052(5) 0.067(5) 0.027(3) 0.012(3) -0.002(3) -0.001(4)
F1 0.056(5) 0.068(5) 0.068(3) 0.005(4) -0.022(4) 0.025(4)
F2 0.049(4) 0.084(5) 0.060(5) -0.004(4) 0.014(4) 0.011(4)
F3 0.077(6) 0.042(3) 0.072(6) -0.004(3) -0.004(4) 0.007(3)
F4 0.063(4) 0.081(5) 0.062(4) -0.005(3) -0.036(3) -0.009(3)
F5 0.061(4) 0.045(3) 0.063(6) -0.010(3) -0.013(3) 0.004(2)
F6 0.046(4) 0.072(4) 0.072(4) 0.012(3) -0.001(3) -0.023(3)
O2 0.032(3) 0.044(4) 0.023(2) 0.005(2) 0.0034(18) 0.002(3)
C5 0.034(2) 0.043(3) 0.028(2) 0.010(2) 0.007(2) 0.001(2)
C6 0.061(3) 0.063(3) 0.040(3) 0.005(3) 0.007(3) 0.000(3)
C7 0.051(3) 0.056(3) 0.049(3) 0.014(3) 0.018(3) -0.001(3)
C8 0.057(5) 0.058(5) 0.046(4) 0.003(4) 0.021(4) 0.010(4)
F7 0.106(4) 0.098(6) 0.027(2) 0.012(4) 0.002(3) 0.009(5)
F8 0.052(4) 0.099(5) 0.072(5) -0.001(4) -0.026(4) 0.015(4)
F9 0.078(5) 0.080(3) 0.047(4) -0.020(3) -0.006(3) -0.020(4)
F10 0.125(4) 0.096(6) 0.089(5) 0.026(4) 0.064(4) -0.025(5)
F11 0.054(4) 0.070(4) 0.080(5) 0.003(4) -0.001(4) -0.025(3)
F12 0.071(4) 0.039(3) 0.087(5) 0.011(3) 0.015(4) 0.001(3)
O3 0.055(2) 0.051(2) 0.0334(18) 0.0074(16) 0.0081(18) 0.0214(19)
C9 0.036(2) 0.041(2) 0.032(2) 0.0028(17) 0.0080(19) 0.0061(18)
C10 0.055(3) 0.058(3) 0.048(3) -0.001(2) 0.014(3) 0.007(3)
C11 0.055(3) 0.051(3) 0.054(3) 0.005(2) 0.005(3) 0.000(2)
C12 0.048(3) 0.058(4) 0.051(3) -0.002(3) -0.009(3) 0.014(3)
F13 0.066(3) 0.085(3) 0.079(3) -0.011(3) 0.032(3) 0.020(2)
F14 0.082(4) 0.131(4) 0.041(3) 0.016(2) 0.016(3) 0.016(4)
F15 0.089(4) 0.066(3) 0.102(3) 0.007(2) 0.044(3) -0.017(3)
F16 0.099(4) 0.038(2) 0.118(4) -0.007(2) -0.001(4) 0.005(3)
F17 0.101(4) 0.093(4) 0.098(3) 0.014(3) 0.034(3) -0.040(4)
F18 0.073(3) 0.093(4) 0.089(3) -0.015(3) -0.029(3) -0.012(3)
O4 0.050(3) 0.036(2) 0.058(3) 0.010(2) 0.000(3) -0.019(2)
C13 0.053(3) 0.039(2) 0.054(3) 0.005(2) 0.002(2) -0.014(2)
C14 0.072(4) 0.058(3) 0.069(4) 0.002(3) 0.001(3) 0.004(3)
C15 0.077(4) 0.058(3) 0.061(3) 0.015(3) 0.000(3) -0.016(3)
C16 0.052(4) 0.064(5) 0.066(5) 0.006(4) -0.010(4) -0.004(4)
F19 0.117(6) 0.055(3) 0.105(4) -0.019(3) -0.009(4) -0.026(4)
F20 0.111(5) 0.101(4) 0.124(6) -0.011(4) -0.008(4) 0.064(4)
F21 0.119(6) 0.094(4) 0.056(3) -0.007(3) 0.021(4) 0.010(4)
F22 0.095(4) 0.064(4) 0.095(4) 0.022(3) 0.028(4) -0.033(3)
F23 0.111(6) 0.095(4) 0.063(4) -0.001(3) 0.031(4) -0.001(4)
F24 0.103(4) 0.077(4) 0.069(4) 0.029(3) -0.015(3) 0.007(3)
F1B 0.045(8) 0.048(7) 0.069(7) 0.008(7) -0.028(7) 0.008(6)
F2B 0.049(9) 0.064(9) 0.045(9) -0.014(8) 0.012(8) 0.017(8)
F3B 0.060(10) 0.049(7) 0.066(10) 0.004(7) -0.013(8) 0.025(7)
F4B 0.057(9) 0.084(9) 0.068(9) -0.002(8) -0.020(8) -0.001(8)
F5B 0.063(8) 0.061(7) 0.058(8) -0.003(7) -0.024(7) 0.010(7)
F6B 0.051(9) 0.058(8) 0.059(9) 0.008(8) 0.006(9) -0.009(8)
F7B 0.083(8) 0.061(9) 0.034(7) 0.010(7) 0.014(6) -0.012(8)
F8B 0.065(9) 0.087(9) 0.052(8) 0.016(8) -0.006(8) 0.028(8)
F9B 0.052(9) 0.070(8) 0.064(10) -0.004(8) 0.011(8) -0.007(7)
F10B 0.116(10) 0.093(11) 0.091(11) 0.022(9) 0.061(9) -0.003(10)
F11B 0.063(8) 0.079(8) 0.078(9) 0.007(8) 0.019(8) -0.014(7)
F12B 0.083(8) 0.056(7) 0.081(8) 0.022(7) 0.025(7) 0.011(7)
F19B 0.079(11) 0.075(11) 0.099(10) 0.000(9) 0.002(10) -0.025(9)
F20B 0.091(8) 0.089(8) 0.096(8) 0.002(7) 0.034(7) 0.028(8)
F21B 0.078(10) 0.076(9) 0.064(9) 0.010(7) 0.003(8) 0.004(8)
F22B 0.082(8) 0.094(9) 0.091(8) 0.014(8) 0.043(7) -0.006(8)
F23B 0.093(11) 0.070(9) 0.053(8) 0.010(7) 0.009(8) 0.013(9)
F24B 0.095(9) 0.091(9) 0.095(10) 0.042(8) 0.011(9) 0.018(8)
F1A 0.037(8) 0.063(10) 0.054(7) 0.003(8) -0.009(6) 0.003(7)
F2A 0.052(9) 0.059(9) 0.049(9) 0.010(8) 0.021(8) 0.022(8)
F3A 0.053(8) 0.050(7) 0.067(8) 0.005(6) -0.015(7) 0.018(6)
F4A 0.061(7) 0.065(8) 0.065(8) 0.008(7) -0.028(7) 0.000(7)
F5A 0.057(9) 0.060(8) 0.061(10) 0.001(7) 0.002(8) 0.003(7)
F6A 0.053(8) 0.071(8) 0.069(9) 0.018(8) 0.023(8) 0.000(7)
F7A 0.101(9) 0.077(9) 0.034(7) 0.020(7) -0.004(7) 0.002(9)
F8A 0.059(9) 0.088(9) 0.060(9) 0.029(9) 0.007(9) 0.026(9)
F9A 0.078(8) 0.079(7) 0.059(8) 0.010(7) 0.017(7) -0.013(7)
F10A 0.095(7) 0.064(7) 0.066(8) 0.015(6) 0.054(7) 0.003(7)
F11A 0.055(9) 0.068(8) 0.065(9) 0.008(7) 0.014(7) 0.005(7)
F12A 0.065(9) 0.057(8) 0.079(9) 0.017(7) 0.023(8) 0.017(7)
F13A 0.061(9) 0.086(10) 0.072(9) 0.018(8) 0.037(8) 0.032(8)
F14A 0.060(11) 0.096(9) 0.036(8) 0.022(7) 0.000(8) 0.017(9)
F15A 0.064(10) 0.053(8) 0.091(9) 0.019(7) 0.035(9) 0.002(7)
F16A 0.070(10) 0.061(9) 0.082(9) 0.018(7) 0.024(9) 0.027(8)
F17A 0.071(9) 0.061(9) 0.070(9) 0.030(8) 0.025(7) 0.013(8)
F18A 0.082(11) 0.054(9) 0.067(9) -0.005(8) -0.007(8) -0.004(8)
F19A 0.093(9) 0.087(8) 0.123(9) 0.004(7) 0.024(8) 0.033(8)
F20A 0.124(10) 0.115(9) 0.138(10) 0.029(9) -0.004(9) 0.047(9)
F21A 0.111(9) 0.095(9) 0.131(10) -0.029(8) 0.051(8) 0.015(8)
F22A 0.093(9) 0.102(10) 0.111(11) 0.008(10) 0.034(10) -0.036(8)
F23A 0.084(9) 0.121(10) 0.134(11) 0.012(9) 0.048(9) 0.002(9)
F24A 0.107(7) 0.088(7) 0.082(7) 0.026(7) 0.018(7) 0.008(7)

loop_
_atom_type_symbol
_atom_type_description
_atom_type_scat_dispersion_real
_atom_type_scat_dispersion_imag
_atom_type_scat_source
C C 0.0033 0.0016 'International Tables Vol C Tables 4.2.6.8 and 6.1.1.4'
H H 0.0000 0.0000 'International Tables Vol C Tables 4.2.6.8 and 6.1.1.4'
N N 0.0061 0.0033 'International Tables Vol C Tables 4.2.6.8 and 6.1.1.4'
O O 0.0106 0.0060 'International Tables Vol C Tables 4.2.6.8 and 6.1.1.4'
F F 0.0171 0.0103 'International Tables Vol C Tables 4.2.6.8 and 6.1.1.4'
Al Al 0.0645 0.0514 'International Tables Vol C Tables 4.2.6.8 and 6.1.1.4'
Cl Cl 0.1484 0.1585 'International Tables Vol C Tables 4.2.6.8 and 6.1.1.4'

loop_
_geom_angle_atom_site_label_1
_geom_angle_atom_site_label_2
_geom_angle_atom_site_label_3
_geom_angle
_geom_angle_site_symmetry_1
_geom_angle_site_symmetry_3
O1B Al1 O4A 123.4(14) . .
O1B Al1 O1A 15.5(11) . .
O4A Al1 O1A 110.4(8) . .
O1B Al1 O3 106.3(12) . .
O4A Al1 O3 86.8(5) . .
O1A Al1 O3 116.4(7) . .
O1B Al1 O2 112.4(15) . .
O4A Al1 O2 114.1(6) . .
O1A Al1 O2 116.2(8) . .
O3 Al1 O2 109.5(4) . .
O1B Al1 O4 108.2(12) . .
O4A Al1 O4 22.8(6) . .
O1A Al1 O4 93.2(7) . .
O3 Al1 O4 108.2(4) . .
O2 Al1 O4 112.0(5) . .
O1B Al1 O4B 106.7(17) . .
O4A Al1 O4B 28.0(12) . .
O1A Al1 O4B 91.4(14) . .
O3 Al1 O4B 114.0(11) . .
O2 Al1 O4B 108.0(12) . .
O4 Al1 O4B 5.9(13) . .
O1B Al1 O2A 109.6(17) . .
O4A Al1 O2A 111.7(10) . .
O1A Al1 O2A 111.4(12) . .
O3 Al1 O2A 117.6(9) . .
O2 Al1 O2A 8.2(11) . .
O4 Al1 O2A 106.7(9) . .
O4B Al1 O2A 102.2(14) . .
O1B Al1 O1 6.7(14) . .
O4A Al1 O1 123.0(6) . .
O1A Al1 O1 12.6(7) . .
O3 Al1 O1 113.0(3) . .
O2 Al1 O1 108.4(4) . .
O4 Al1 O1 105.7(5) . .
O4B Al1 O1 103.6(13) . .
O2A Al1 O1 104.9(9) . .
O1B Al1 O2B 107.2(17) . .
O4A Al1 O2B 120.9(11) . .
O1A Al1 O2B 112.6(12) . .
O3 Al1 O2B 107.5(10) . .
O2 Al1 O2B 7.0(12) . .
O4 Al1 O2B 118.8(10) . .
O4B Al1 O2B 114.6(15) . .
O2A Al1 O2B 12.8(12) . .
O1 Al1 O2B 103.8(10) . .
O1B Al1 O3A 92.0(12) . .
O4A Al1 O3A 105.9(7) . .
O1A Al1 O3A 104.8(9) . .
O3 Al1 O3A 19.5(4) . .
O2 Al1 O3A 104.2(7) . .
O4 Al1 O3A 126.4(6) . .
O4B Al1 O3A 132.3(12) . .
O2A Al1 O3A 112.3(10) . .
O1 Al1 O3A 98.4(6) . .
O2B Al1 O3A 100.1(11) . .
C19 C17 C18 123.8(3) 3_767 .
C19 C17 N1 118.7(3) 3_767 .
C18 C17 N1 117.5(3) . .
C19 C18 C17 117.8(3) . .
C19 C18 C34 120.3(3) . .
C17 C18 C34 121.7(3) . .
C18 C19 C17 118.4(3) . 3_767
C18 C19 C35 120.1(3) . .
C17 C19 C35 121.4(3) 3_767 .
O5 C20 C21 124.7(3) . .
O5 C20 C25 115.0(3) . .
C21 C20 C25 120.3(3) . .
C22 C21 C20 119.5(3) . .
C22 C21 H21 120.3 . .
C20 C21 H21 120.3 . .
C21 C22 C23 120.6(3) . .
C21 C22 H22 119.7 . .
C23 C22 H22 119.7 . .
C22 C23 N1 120.3(3) . .
C22 C23 C24 119.5(3) . .
N1 C23 C24 120.3(3) . .
C25 C24 C23 119.9(3) . .
C25 C24 H24 120.1 . .
C23 C24 H24 120.1 . .
C24 C25 C20 120.2(3) . .
C24 C25 H25 119.9 . .
C20 C25 H25 119.9 . .
O5 C26 H26A 109.5 . .
O5 C26 H26B 109.5 . .
H26A C26 H26B 109.5 . .
O5 C26 H26C 109.5 . .
H26A C26 H26C 109.5 . .
H26B C26 H26C 109.5 . .
O6 C27 C32 116.0(3) . .
O6 C27 C28 124.1(4) . .
C32 C27 C28 119.9(3) . .
C29 C28 C27 119.2(4) . .
C29 C28 H28 120.4 . .
C27 C28 H28 120.4 . .
C28 C29 C30 120.9(3) . .
C28 C29 H29 119.5 . .
C30 C29 H29 119.5 . .
C29 C30 N1 120.1(3) . .
C29 C30 C31 119.5(3) . .
N1 C30 C31 120.3(3) . .
C32 C31 C30 119.4(3) . .
C32 C31 H31 120.3 . .
C30 C31 H31 120.3 . .
C31 C32 C27 121.0(3) . .
C31 C32 H32 119.5 . .
C27 C32 H32 119.5 . .
O6 C33 H33A 109.5 . .
O6 C33 H33B 109.5 . .
H33A C33 H33B 109.5 . .
O6 C33 H33C 109.5 . .
H33A C33 H33C 109.5 . .
H33B C33 H33C 109.5 . .
C18 C34 H34A 109.5 . .
C18 C34 H34B 109.5 . .
H34A C34 H34B 109.5 . .
C18 C34 H34C 109.5 . .
H34A C34 H34C 109.5 . .
H34B C34 H34C 109.5 . .
C19 C35 H35A 109.5 . .
C19 C35 H35B 109.5 . .
H35A C35 H35B 109.5 . .
C19 C35 H35C 109.5 . .
H35A C35 H35C 109.5 . .
H35B C35 H35C 109.5 . .
C23 N1 C30 120.6(3) . .
C23 N1 C17 120.2(3) . .
C30 N1 C17 119.2(3) . .
C20 O5 C26 117.9(3) . .
C27 O6 C33 118.7(3) . .
Cl2 C36 Cl1 113.5(6) . .
Cl2 C36 H36A 108.9 . .
Cl1 C36 H36A 108.9 . .
Cl2 C36 H36B 108.9 . .
Cl1 C36 H36B 108.9 . .
H36A C36 H36B 107.7 . .
Cl1A C36A Cl2A 111.9(13) . .
Cl1A C36A H36C 109.2 . .
Cl2A C36A H36C 109.2 . .
Cl1A C36A H36D 109.2 . .
Cl2A C36A H36D 109.2 . .
H36C C36A H36D 107.9 . .
C1 O1 Al1 132.4(7) . .
O1 C1 C4 115.4(6) . .
O1 C1 C2 106.8(6) . .
C4 C1 C2 109.8(6) . .
O1 C1 C3 106.0(6) . .
C4 C1 C3 109.4(6) . .
C2 C1 C3 109.2(5) . .
F2 C2 F1 106.6(7) . .
F2 C2 F3 106.7(7) . .
F1 C2 F3 107.9(6) . .
F2 C2 C1 112.7(7) . .
F1 C2 C1 113.5(6) . .
F3 C2 C1 109.0(6) . .
F5 C3 F6 108.1(7) . .
F5 C3 F4 107.6(7) . .
F6 C3 F4 105.8(6) . .
F5 C3 C1 110.7(6) . .
F6 C3 C1 112.2(6) . .
F4 C3 C1 112.2(6) . .
C5 O2 Al1 136.5(7) . .
O2 C5 C8 114.6(6) . .
O2 C5 C6 105.8(6) . .
C8 C5 C6 110.4(6) . .
O2 C5 C7 106.2(6) . .
C8 C5 C7 109.3(6) . .
C6 C5 C7 110.5(5) . .
F9 C6 F7 106.7(7) . .
F9 C6 F8 107.8(7) . .
F7 C6 F8 107.5(7) . .
F9 C6 C5 110.4(6) . .
F7 C6 C5 112.1(6) . .
F8 C6 C5 112.1(6) . .
F12 C7 F11 107.6(6) . .
F12 C7 F10 106.0(6) . .
F11 C7 F10 108.3(6) . .
F12 C7 C5 114.1(6) . .
F11 C7 C5 110.5(5) . .
F10 C7 C5 110.1(6) . .
C9 O3 Al1 143.7(3) . .
O3 C9 C12 113.9(4) . .
O3 C9 C11 109.8(4) . .
C12 C9 C11 108.6(4) . .
O3 C9 C10 105.8(4) . .
C12 C9 C10 109.0(5) . .
C11 C9 C10 109.6(4) . .
F15 C10 F14 107.5(5) . .
F15 C10 F13 105.6(5) . .
F14 C10 F13 106.5(5) . .
F15 C10 C9 110.6(5) . .
F14 C10 C9 113.0(5) . .
F13 C10 C9 113.1(5) . .
F18 C11 F17 105.9(5) . .
F18 C11 F16 107.0(5) . .
F17 C11 F16 107.6(5) . .
F18 C11 C9 113.6(5) . .
F17 C11 C9 109.5(5) . .
F16 C11 C9 112.9(5) . .
C13 O4 Al1 145.0(9) . .
O4 C13 C14 110.1(6) . .
O4 C13 C15 108.2(6) . .
C14 C13 C15 110.3(6) . .
O4 C13 C16 112.4(6) . .
C14 C13 C16 108.4(6) . .
C15 C13 C16 107.4(6) . .
F21 C14 F20 106.3(7) . .
F21 C14 F19 106.8(7) . .
F20 C14 F19 106.7(7) . .
F21 C14 C13 111.1(6) . .
F20 C14 C13 113.6(7) . .
F19 C14 C13 112.0(6) . .
F23 C15 F22 106.2(7) . .
F23 C15 F24 107.2(7) . .
F22 C15 F24 108.1(6) . .
F23 C15 C13 111.0(6) . .
F22 C15 C13 113.2(7) . .
F24 C15 C13 110.9(6) . .
C1B O1B Al1 143(3) . .
O1B C1B C2B 110.5(13) . .
O1B C1B C3B 107.6(13) . .
C2B C1B C3B 111.5(11) . .
O1B C1B C4B 109.6(14) . .
C2B C1B C4B 109.3(13) . .
C3B C1B C4B 108.2(13) . .
F2B C2B F1B 106.1(14) . .
F2B C2B F3B 105.7(14) . .
F1B C2B F3B 107.3(13) . .
F2B C2B C1B 113.7(13) . .
F1B C2B C1B 113.2(13) . .
F3B C2B C1B 110.4(12) . .
F4B C3B F6B 107.9(14) . .
F4B C3B F5B 107.4(13) . .
F6B C3B F5B 105.9(13) . .
F4B C3B C1B 112.8(12) . .
F6B C3B C1B 113.1(14) . .
F5B C3B C1B 109.3(13) . .
C1B C4B H4BA 109.5 . .
C1B C4B H4BB 109.5 . .
H4BA C4B H4BB 109.5 . .
C1B C4B H4BC 109.5 . .
H4BA C4B H4BC 109.5 . .
H4BB C4B H4BC 109.5 . .
C5B O2B Al1 135(2) . .
O2B C5B C7B 109.0(13) . .
O2B C5B C8B 112.1(13) . .
C7B C5B C8B 110.7(12) . .
O2B C5B C6B 108.4(13) . .
C7B C5B C6B 108.6(10) . .
C8B C5B C6B 108.0(12) . .
F9B C6B F8B 110.4(14) . .
F9B C6B F7B 109.6(13) . .
F8B C6B F7B 107.9(14) . .
F9B C6B C5B 109.4(13) . .
F8B C6B C5B 110.1(13) . .
F7B C6B C5B 109.4(12) . .
F11B C7B F10B 106.4(13) . .
F11B C7B F12B 107.3(13) . .
F10B C7B F12B 107.2(13) . .
F11B C7B C5B 112.1(12) . .
F10B C7B C5B 111.5(12) . .
F12B C7B C5B 112.1(12) . .
C5B C8B H8BA 109.5 . .
C5B C8B H8BB 109.5 . .
H8BA C8B H8BB 109.5 . .
C5B C8B H8BC 109.5 . .
H8BA C8B H8BC 109.5 . .
H8BB C8B H8BC 109.5 . .
C13B O4B Al1 137(3) . .
O4B C13B C14B 110.6(13) . .
O4B C13B C15B 110.8(14) . .
C14B C13B C15B 109.4(11) . .
O4B C13B C16B 111.2(14) . .
C14B C13B C16B 107.4(12) . .
C15B C13B C16B 107.3(12) . .
F20B C14B F19B 110.0(14) . .
F20B C14B F21B 105.5(13) . .
F19B C14B F21B 106.8(14) . .
F20B C14B C13B 113.2(13) . .
F19B C14B C13B 111.4(13) . .
F21B C14B C13B 109.6(13) . .
F24B C15B F23B 109.2(14) . .
F24B C15B F22B 110.1(14) . .
F23B C15B F22B 106.8(13) . .
F24B C15B C13B 110.9(13) . .
F23B C15B C13B 109.6(13) . .
F22B C15B C13B 110.1(13) . .
C13B C16B H16D 109.5 . .
C13B C16B H16E 109.5 . .
H16D C16B H16E 109.5 . .
C13B C16B H16F 109.5 . .
H16D C16B H16F 109.5 . .
H16E C16B H16F 109.5 . .
C1A O1A Al1 144.8(16) . .
O1A C1A C4A 112.4(13) . .
O1A C1A C3A 110.5(12) . .
C4A C1A C3A 108.9(12) . .
O1A C1A C2A 107.8(12) . .
C4A C1A C2A 109.3(12) . .
C3A C1A C2A 107.8(10) . .
F1A C2A F2A 108.2(14) . .
F1A C2A F3A 107.9(13) . .
F2A C2A F3A 107.9(13) . .
F1A C2A C1A 111.4(12) . .
F2A C2A C1A 111.3(13) . .
F3A C2A C1A 110.1(12) . .
F5A C3A F6A 107.0(13) . .
F5A C3A F4A 108.2(13) . .
F6A C3A F4A 107.1(13) . .
F5A C3A C1A 110.9(12) . .
F6A C3A C1A 112.1(12) . .
F4A C3A C1A 111.4(12) . .
C1A C4A H4AA 109.5 . .
C1A C4A H4AB 109.5 . .
H4AA C4A H4AB 109.5 . .
C1A C4A H4AC 109.5 . .
H4AA C4A H4AC 109.5 . .
H4AB C4A H4AC 109.5 . .
C5A O2A Al1 142.0(18) . .
O2A C5A C6A 109.7(13) . .
O2A C5A C8A 110.7(13) . .
C6A C5A C8A 109.3(12) . .
O2A C5A C7A 109.7(12) . .
C6A C5A C7A 108.9(10) . .
C8A C5A C7A 108.5(11) . .
F7A C6A F8A 108.1(13) . .
F7A C6A F9A 108.7(13) . .
F8A C6A F9A 107.3(13) . .
F7A C6A C5A 112.2(11) . .
F8A C6A C5A 111.6(13) . .
F9A C6A C5A 108.8(11) . .
F12A C7A F11A 106.9(13) . .
F12A C7A F10A 108.4(13) . .
F11A C7A F10A 108.9(13) . .
F12A C7A C5A 111.3(13) . .
F11A C7A C5A 110.8(12) . .
F10A C7A C5A 110.4(11) . .
C5A C8A H8AA 109.5 . .
C5A C8A H8AB 109.5 . .
H8AA C8A H8AB 109.5 . .
C5A C8A H8AC 109.5 . .
H8AA C8A H8AC 109.5 . .
H8AB C8A H8AC 109.5 . .
C9A O3A Al1 135.7(13) . .
O3A C9A C12A 111.4(13) . .
O3A C9A C10A 108.9(12) . .
C12A C9A C10A 110.6(13) . .
O3A C9A C11A 106.7(11) . .
C12A C9A C11A 110.4(13) . .
C10A C9A C11A 108.8(10) . .
F13A C10A F15A 106.5(13) . .
F13A C10A F14A 106.7(13) . .
F15A C10A F14A 104.6(13) . .
F13A C10A C9A 113.3(12) . .
F15A C10A C9A 112.8(12) . .
F14A C10A C9A 112.4(12) . .
F16A C11A F17A 107.2(13) . .
F16A C11A F18A 107.8(13) . .
F17A C11A F18A 107.0(14) . .
F16A C11A C9A 112.4(13) . .
F17A C11A C9A 111.2(12) . .
F18A C11A C9A 111.0(12) . .
C9A C12A H12D 109.5 . .
C9A C12A H12E 109.5 . .
H12D C12A H12E 109.5 . .
C9A C12A H12F 109.5 . .
H12D C12A H12F 109.5 . .
H12E C12A H12F 109.5 . .
C13A O4A Al1 140.7(12) . .
O4A C13A C14A 113.3(11) . .
O4A C13A C16A 112.2(12) . .
C14A C13A C16A 113.1(11) . .
O4A C13A C15A 106.2(10) . .
C14A C13A C15A 106.3(9) . .
C16A C13A C15A 105.0(11) . .
F21A C14A F19A 109.7(13) . .
F21A C14A F20A 104.8(13) . .
F19A C14A F20A 102.6(13) . .
F21A C14A C13A 114.2(12) . .
F19A C14A C13A 115.0(12) . .
F20A C14A C13A 109.3(11) . .
F23A C15A F22A 114.1(13) . .
F23A C15A F24A 112.0(13) . .
F22A C15A F24A 109.5(13) . .
F23A C15A C13A 106.5(11) . .
F22A C15A C13A 106.2(11) . .
F24A C15A C13A 108.1(11) . .
C13A C16A H16G 109.5 . .
C13A C16A H16H 109.5 . .
H16G C16A H16H 109.5 . .
C13A C16A H16I 109.5 . .
H16G C16A H16I 109.5 . .
H16H C16A H16I 109.5 . .

loop_
_geom_bond_atom_site_label_1
_geom_bond_atom_site_label_2
_geom_bond_distance
_geom_bond_site_symmetry_2
Al1 O1B 1.65(2) .
Al1 O4A 1.691(14) .
Al1 O1A 1.711(18) .
Al1 O3 1.712(3) .
Al1 O2 1.721(8) .
Al1 O4 1.725(8) .
Al1 O4B 1.74(3) .
Al1 O2A 1.75(2) .
Al1 O1 1.759(7) .
Al1 O2B 1.77(3) .
Al1 O3A 1.771(15) .
C17 C19 1.400(5) 3_767
C17 C18 1.406(5) .
C17 N1 1.443(4) .
C18 C19 1.397(5) .
C18 C34 1.505(5) .
C19 C17 1.400(5) 3_767
C19 C35 1.512(5) .
C20 O5 1.352(4) .
C20 C21 1.385(5) .
C20 C25 1.399(5) .
C21 C22 1.379(5) .
C21 H21 0.9500 .
C22 C23 1.387(5) .
C22 H22 0.9500 .
C23 N1 1.401(4) .
C23 C24 1.409(5) .
C24 C25 1.360(5) .
C24 H24 0.9500 .
C25 H25 0.9500 .
C26 O5 1.443(5) .
C26 H26A 0.9800 .
C26 H26B 0.9800 .
C26 H26C 0.9800 .
C27 O6 1.346(4) .
C27 C32 1.392(6) .
C27 C28 1.399(5) .
C28 C29 1.374(5) .
C28 H28 0.9500 .
C29 C30 1.395(5) .
C29 H29 0.9500 .
C30 N1 1.401(4) .
C30 C31 1.405(5) .
C31 C32 1.365(5) .
C31 H31 0.9500 .
C32 H32 0.9500 .
C33 O6 1.427(6) .
C33 H33A 0.9800 .
C33 H33B 0.9800 .
C33 H33C 0.9800 .
C34 H34A 0.9800 .
C34 H34B 0.9800 .
C34 H34C 0.9800 .
C35 H35A 0.9800 .
C35 H35B 0.9800 .
C35 H35C 0.9800 .
C36 Cl2 1.702(9) .
C36 Cl1 1.739(9) .
C36 H36A 0.9900 .
C36 H36B 0.9900 .
C36A Cl1A 1.735(16) .
C36A Cl2A 1.755(16) .
C36A H36C 0.9900 .
C36A H36D 0.9900 .
O1 C1 1.378(7) .
C1 C4 1.520(9) .
C1 C2 1.536(8) .
C1 C3 1.542(8) .
C2 F2 1.329(8) .
C2 F1 1.331(8) .
C2 F3 1.339(8) .
C3 F5 1.332(8) .
C3 F6 1.335(8) .
C3 F4 1.347(8) .
C4 H4A 0.9800 .
C4 H4B 0.9800 .
C4 H4C 0.9800 .
O2 C5 1.378(7) .
C5 C8 1.527(9) .
C5 C6 1.531(8) .
C5 C7 1.542(8) .
C6 F9 1.323(8) .
C6 F7 1.348(8) .
C6 F8 1.351(8) .
C7 F12 1.323(8) .
C7 F11 1.334(8) .
C7 F10 1.349(8) .
C8 H8A 0.9800 .
C8 H8B 0.9800 .
C8 H8C 0.9800 .
O3 C9 1.362(5) .
C9 C12 1.519(7) .
C9 C11 1.530(7) .
C9 C10 1.538(6) .
C10 F15 1.316(6) .
C10 F14 1.321(7) .
C10 F13 1.332(6) .
C11 F18 1.322(7) .
C11 F17 1.324(6) .
C11 F16 1.329(7) .
C12 H12A 0.9800 .
C12 H12B 0.9800 .
C12 H12C 0.9800 .
O4 C13 1.347(7) .
C13 C14 1.515(9) .
C13 C15 1.527(9) .
C13 C16 1.554(9) .
C14 F21 1.313(8) .
C14 F20 1.316(9) .
C14 F19 1.347(9) .
C15 F23 1.336(9) .
C15 F22 1.345(8) .
C15 F24 1.347(9) .
C16 H16A 0.9800 .
C16 H16B 0.9800 .
C16 H16C 0.9800 .
O1B C1B 1.380(15) .
C1B C2B 1.515(15) .
C1B C3B 1.533(16) .
C1B C4B 1.547(18) .
C2B F2B 1.334(14) .
C2B F1B 1.341(14) .
C2B F3B 1.348(14) .
C3B F4B 1.334(14) .
C3B F6B 1.336(14) .
C3B F5B 1.355(14) .
C4B H4BA 0.9800 .
C4B H4BB 0.9800 .
C4B H4BC 0.9800 .
O2B C5B 1.367(15) .
C5B C7B 1.526(15) .
C5B C8B 1.527(17) .
C5B C6B 1.556(16) .
C6B F9B 1.328(14) .
C6B F8B 1.340(14) .
C6B F7B 1.344(14) .
C7B F11B 1.335(14) .
C7B F10B 1.337(14) .
C7B F12B 1.340(14) .
C8B H8BA 0.9800 .
C8B H8BB 0.9800 .
C8B H8BC 0.9800 .
O4B C13B 1.346(16) .
C13B C14B 1.523(15) .
C13B C15B 1.527(16) .
C13B C16B 1.549(17) .
C14B F20B 1.303(14) .
C14B F19B 1.317(14) .
C14B F21B 1.325(14) .
C15B F24B 1.329(14) .
C15B F23B 1.342(14) .
C15B F22B 1.347(14) .
C16B H16D 0.9800 .
C16B H16E 0.9800 .
C16B H16F 0.9800 .
O1A C1A 1.364(15) .
C1A C4A 1.526(17) .
C1A C3A 1.541(15) .
C1A C2A 1.550(15) .
C2A F1A 1.325(14) .
C2A F2A 1.328(14) .
C2A F3A 1.336(14) .
C3A F5A 1.340(14) .
C3A F6A 1.342(14) .
C3A F4A 1.343(13) .
C4A H4AA 0.9800 .
C4A H4AB 0.9800 .
C4A H4AC 0.9800 .
O2A C5A 1.365(14) .
C5A C6A 1.531(15) .
C5A C8A 1.540(17) .
C5A C7A 1.545(15) .
C6A F7A 1.341(14) .
C6A F8A 1.344(14) .
C6A F9A 1.353(14) .
C7A F12A 1.333(14) .
C7A F11A 1.335(14) .
C7A F10A 1.335(14) .
C8A H8AA 0.9800 .
C8A H8AB 0.9800 .
C8A H8AC 0.9800 .
O3A C9A 1.376(16) .
C9A C12A 1.503(16) .
C9A C10A 1.529(15) .
C9A C11A 1.542(15) .
C10A F13A 1.320(14) .
C10A F15A 1.324(14) .
C10A F14A 1.331(14) .
C11A F16A 1.314(14) .
C11A F17A 1.324(14) .
C11A F18A 1.325(14) .
C12A H12D 0.9800 .
C12A H12E 0.9800 .
C12A H12F 0.9800 .
O4A C13A 1.355(14) .
C13A C14A 1.494(14) .
C13A C16A 1.516(16) .
C13A C15A 1.585(15) .
C14A F21A 1.291(13) .
C14A F19A 1.322(14) .
C14A F20A 1.349(14) .
C15A F23A 1.295(13) .
C15A F22A 1.335(13) .
C15A F24A 1.341(14) .
C16A H16G 0.9800 .
C16A H16H 0.9800 .
C16A H16I 0.9800 .
